data_2001551
loop_
_publ_author_name
'Burns, J. H.'
'Hagaman, E. W.'

_publ_section_title
;
 Three monofluorinated small molecules:
 <i>ortho</i>-fluorophenylglycine, methyl 4-(fluorocarbonyl)benzoate
 and 16\a-fluoro-\a-estradiol 3-methyl ether
;
_journal_issue 7
_journal_name_full 'Acta Crystallographica Section C'
_journal_page_first 1393
_journal_page_last 1396
_journal_paper_doi 10.1107/S0108270193000605
_journal_volume 49
_journal_year 1993
_chemical_formula_sum 'C8 H8 F N O2'
_chemical_formula_weight 169.16
_symmetry_cell_setting monoclinic
_symmetry_space_group_name_Hall '-P 2ybc'
_symmetry_space_group_name_H-M 'P 1 21/c 1'
_atom_type_scat_source 'IntTabIV Table 2.2A'
_cell_angle_alpha 90.
_cell_angle_beta 96.58(2)
_cell_angle_gamma 90.
_cell_formula_units_Z 4
_cell_length_a 15.738(7)
_cell_length_b 4.854(2)
_cell_length_c 9.944(5)
_cell_measurement_reflns_used 21
_cell_measurement_temperature 297
_cell_measurement_theta_max 19.6
_cell_measurement_theta_min 10.4
_cell_volume 754.6(6)
_diffrn_measurement_device CAD-4
_diffrn_measurement_method
;\w-2\q scans, \w-scan width (1.48 + 0.35tan\q)\%,
background scanned at each end for 1/4 scan width
;
_diffrn_radiation_type MoK\a
_diffrn_radiation_wavelength 0.71069
_diffrn_reflns_av_R_equivalents 0.032
_diffrn_reflns_limit_h_max 18
_diffrn_reflns_limit_h_min 0
_diffrn_reflns_limit_k_max 5
_diffrn_reflns_limit_k_min 0
_diffrn_reflns_limit_l_max 11
_diffrn_reflns_limit_l_min -11
_diffrn_reflns_number 1400
_diffrn_reflns_theta_max 25
_diffrn_standards_decay_% -1.7
_diffrn_standards_interval_time 168
_diffrn_standards_number 3
_exptl_absorpt_coefficient_mu .116
_exptl_absorpt_correction_T_max 0.997
_exptl_absorpt_correction_T_min 0.625
_exptl_absorpt_correction_type empirical
_exptl_crystal_colour Colorless
_exptl_crystal_density_diffrn 1.488
_exptl_crystal_density_meas 1.49
_exptl_crystal_density_method flotation
_exptl_crystal_description Platelet
_exptl_crystal_size_max 0.57
_exptl_crystal_size_mid 0.47
_exptl_crystal_size_min 0.07
_refine_diff_density_max 0.13
_refine_diff_density_min -0.13
_refine_ls_extinction_coef no
_refine_ls_extinction_method no
_refine_ls_goodness_of_fit_obs 1.95
_refine_ls_hydrogen_treatment refxyz
_refine_ls_number_parameters 133
_refine_ls_number_reflns 872
_refine_ls_R_factor_obs 0.061
_refine_ls_shift/esd_max 0.13
_refine_ls_structure_factor_coef F
_refine_ls_weighting_details w=4F~o~^2^/{[\s(I)]^2^+(0.05F~o~^2^)^2^}
_refine_ls_weighting_scheme calc
_refine_ls_wR_factor_obs 0.071
_reflns_number_observed 872
_reflns_number_total 1320
_reflns_observed_criterion I>\s(I)
_cod_data_source_file hh1019.cif
_cod_data_source_block hh1019a_structure_1_of_3

loop_
_cod_changelog_entry_id
_cod_changelog_entry_author
_cod_changelog_entry_date
_cod_changelog_entry_text
1 'cif_fix_values 3143 2015-03-26 13:38:13Z robertas' 2015-04-02T14:22:18+03:00
;
The following automatic conversions were performed:

'_refine_ls_weighting_scheme' value
'w=4F~o~^2^/{[\s(I)]^2^+(0.05F~o~^2^)^2^}' was changed to 'calc'. New
tag '_refine_ls_weighting_details' was created. The value of the new
tag was set to 'w=4F~o~^2^/{[\s(I)]^2^+(0.05F~o~^2^)^2^}'.

Automatic conversion script
Id: cif_fix_values 3143 2015-03-26 13:38:13Z robertas 
;
2 'Steef Boerrigter' 2023-02-22T10:07:00+02:00
;Corrected space group operators
The third and fourth operators were the same
;
3 'Saulius Gra\<zulis' 2023-02-23T11:26:00+02:00
;Converting _cod_depositor_comments to the _cod_changelog_entry_... loop.
;
4 'Saulius Gra\<zulis' 2023-02-24T10:56:27+02:00
;Changing the '..._site_symmetry_...' data item values to
question marks, indicating that they are not know. This is
necessary since the symmetry operators have been updated
and we do not know what operators were meant by the original
CIF
;

_cod_original_cell_volume 754.6
_cod_original_formula_sum 'C8 H8 F1 N1 O2'
_cod_database_code 2001551

loop_
_symmetry_equiv_pos_as_xyz
x,y,z
-x,-y,-z
x,-y+1/2,z+1/2
-x,y+1/2,-z+1/2

loop_
_atom_site_label
_atom_site_fract_x
_atom_site_fract_y
_atom_site_fract_z
_atom_site_U_iso_or_equiv
F .7380(2) -.3851(7) 1.0544(3) .078(2)
O1 .93490(10) .3119(5) 1.1776(2) .0350(10)
O2 .8807(2) .0502(6) 1.0043(2) .0370(10)
N .9001(2) -.0516(6) 1.3644(3) .0300(10)
C1 .8948(2) .1075(7) 1.1274(3) .026(2)
C1' .7606(2) -.0370(8) 1.2163(4) .032(2)
C2 .8563(2) -.0867(7) 1.2238(3) .027(2)
C2' .7052(3) -.1850(10) 1.1284(4) .049(2)
C3' .6175(3) -.1440(10) 1.1104(5) .070(2)
C4' .5846(3) .0550(10) 1.1860(5) .067(2)
C5' .6377(3) .2080(10) 1.2765(5) .062(2)
C6' .7254(2) .1640(10) 1.2912(4) .044(2)
H1 .593(3) -.280(10) 1.050(5) .070
H2 .519(3) .100(10) 1.178(5) .067
H3 .612(3) .360(10) 1.327(5) .062
H4 .763(3) .270(10) 1.350(4) .044
H5 .866(3) -.280(10) 1.197(4) .027
H6 .882(2) -.180(10) 1.423(4) .029
H7 .960(3) -.080(10) 1.353(4) .029
H8 .893(2) .130(10) 1.395(4) .029

loop_
_geom_angle_atom_site_label_1
_geom_angle_atom_site_label_2
_geom_angle_atom_site_label_3
_geom_angle_site_symmetry_1
_geom_angle_site_symmetry_2
_geom_angle_site_symmetry_3
_geom_angle
_geom_angle_publ_flag
O1 C1 O2 ? ? ? 126.4(3) yes
O1 C1 C2 ? ? ? 117.4(3) yes
O2 C1 C2 ? ? ? 116.1(3) yes
C2 C1' C2' ? ? ? 120.2(3) yes
C2 C1' C6' ? ? ? 122.9(3) yes
C2' C1' C6' ? ? ? 116.8(2) yes
N C2 C1 ? ? ? 110.1(3) yes
N C2 C1' ? ? ? 112.1(3) yes
C1 C2 C1' ? ? ? 109.6(3) yes
F C2' C1' ? ? ? 118.0(3) yes
F C2' C3' ? ? ? 118.0(4) yes
C1' C2' C3' ? ? ? 124.0(4) yes
C2' C3' C4' ? ? ? 117.8(4) yes
C3' C4' C5' ? ? ? 120.3(4) yes
C4' C5' C6' ? ? ? 120.6(5) yes
C1' C6' C5' ? ? ? 120.4(4) yes
N H6 O1 ? ? ? 165.9(4) yes
N H7 O2 ? ? ? 170.0(4) yes
N H8 O2 ? ? ? 151.0(4) yes

loop_
_geom_bond_atom_site_label_1
_geom_bond_atom_site_label_2
_geom_bond_site_symmetry_1
_geom_bond_site_symmetry_2
_geom_bond_distance
_geom_bond_publ_flag
F C2' ? ? 1.354(6) yes
O1 C1 ? ? 1.249(4) yes
O2 C1 ? ? 1.250(4) yes
N C2 ? ? 1.496(4) yes
C1 C2 ? ? 1.520(5) yes
C1' C2 ? ? 1.517(5) yes
C1' C2' ? ? 1.367(5) yes
C1' C6' ? ? 1.382(6) yes
C2' C3' ? ? 1.387(6) yes
C3' C4' ? ? 1.361(8) yes
C4' C5' ? ? 1.374(7) yes
C5' C6' ? ? 1.387(5) yes
N O1 ? ? 2.758(5) yes
N O2 ? ? 2.837(5) yes
N O2 ? ? 2.826(5) yes
